data_1522733
loop_
_publ_author_name
'Pylaeva, E.N.'
'Kripyakevich, P.I.'
'Gladyshevskii, E.I.'

_publ_section_title
;
 Crystalline structure of Ni3 Nb and Ni3 Ta compounds
;
_journal_name_full 'Zhurnal Neorganicheskoi Khimii'
_journal_page_first 1626
_journal_page_last 1631
_journal_volume 3
_journal_year 1958
_chemical_formula_sum 'Nb Ni3'
_space_group_IT_number 59
_symmetry_space_group_name_Hall 'P 2 2ab -1ab'
_symmetry_space_group_name_H-M 'P m m n :1'
_cell_angle_alpha 90
_cell_angle_beta 90
_cell_angle_gamma 90
_cell_formula_units_Z 2
_cell_length_a 5.11
_cell_length_b 4.25
_cell_length_c 4.54
_cell_volume 98.597
_citation_journal_id_ASTM ZNOKAQ
_cod_data_source_file Pylaeva_ZNOKAQ_1958_1350.cif
_cod_data_source_block Nb1Ni3
_cod_original_cell_volume 98.59745
_cod_original_sg_symbol_Hall '-P 2ab 2a (x-1/4,y-1/4,z)'
_cod_original_formula_sum 'Nb1 Ni3'
_cod_database_code 1522733

loop_
_symmetry_equiv_pos_as_xyz
x,y,z
-x,-y,z
x+1/2,-y+1/2,-z
-x+1/2,y+1/2,-z
-x+1/2,-y+1/2,-z
x+1/2,y+1/2,-z
-x,y,z
x,-y,z

loop_
_atom_site_label
_atom_site_type_symbol
_atom_site_fract_x
_atom_site_fract_y
_atom_site_fract_z
_atom_site_occupancy
_atom_site_U_iso_or_equiv
Nb1 Nb 0 0 0.667 1 0.0
Ni1 Ni 0 0.5 0.333 1 0.0
Ni2 Ni 0.25 0 0.167 1 0.0
